data_4509746
loop_
_publ_author_name
'Chen, Yang'
'Wang, Zi-Ou'
'Ren, Zhi-Gang'
'Li, Hong-Xi'
'Li, Duan-Xiu'
'Liu, Dong'
'Zhang, Yong'
'Lang, Jian-Ping'

_publ_section_title
;
 Solvothermal Stepwise Formation of Cu/I/S-Based Semiconductors from a
 Three-Dimensional Net to One-Dimensional Chains
;
_journal_issue 11
_journal_name_full 'Crystal Growth &amp; Design'
_journal_page_first 4963
_journal_paper_doi 10.1021/cg9007608
_journal_volume 9
_journal_year 2009
_chemical_formula_moiety 'C10 H10 Cu3 I3 N2 S2'
_chemical_formula_sum 'C10 H10 Cu3 I3 N2 S2'
_chemical_formula_weight 793.69
_chemical_name_systematic
; 
 ? 
;
_space_group_IT_number 88
_symmetry_cell_setting tetragonal
_symmetry_space_group_name_Hall '-I 4ad'
_symmetry_space_group_name_H-M 'I 41/a :2'
_atom_sites_solution_hydrogens geom
_atom_sites_solution_primary direct
_atom_sites_solution_secondary difmap
_audit_creation_method SHELXL-97
_cell_angle_alpha 90.00
_cell_angle_beta 90.00
_cell_angle_gamma 90.00
_cell_formula_units_Z 8
_cell_length_a 15.782(2)
_cell_length_b 15.782(2)
_cell_length_c 13.624(3)
_cell_measurement_reflns_used 5464
_cell_measurement_temperature 293(2)
_cell_measurement_theta_max 25.3491
_cell_measurement_theta_min 3.2490
_cell_volume 3393.4(10)
_computing_cell_refinement 'CrystalClear, Ver. 1.30 (Rigaku/MSC, 2001)'
_computing_data_collection 'CrystalClear, Ver. 1.30 (Rigaku/MSC, 2001)'
_computing_data_reduction 'CrystalStructure, Ver. 3.60 (Rigaku/MSC, 2004)'
_computing_molecular_graphics 'ORTEPII (Johnson, 1976)'
_computing_publication_material SHELXL97
_computing_structure_refinement 'SHELXL-97 (Sheldrick, 1997)'
_computing_structure_solution 'SHELXS-97 (Sheldrick, 1990)'
_diffrn_ambient_temperature 293(2)
_diffrn_measured_fraction_theta_full 0.976
_diffrn_measured_fraction_theta_max 0.976
_diffrn_measurement_device_type 'Rigaku MercuryCCD area detector'
_diffrn_measurement_method \w
_diffrn_radiation_monochromator graphite
_diffrn_radiation_source 'fine-focus sealed tube'
_diffrn_radiation_type MoK\a
_diffrn_radiation_wavelength 0.71073
_diffrn_reflns_av_R_equivalents 0.0494
_diffrn_reflns_av_sigmaI/netI 0.0292
_diffrn_reflns_limit_h_max 15
_diffrn_reflns_limit_h_min -18
_diffrn_reflns_limit_k_max 18
_diffrn_reflns_limit_k_min -18
_diffrn_reflns_limit_l_max 14
_diffrn_reflns_limit_l_min -15
_diffrn_reflns_number 12717
_diffrn_reflns_theta_full 25.35
_diffrn_reflns_theta_max 25.35
_diffrn_reflns_theta_min 3.25
_diffrn_standards_decay_% 0
_diffrn_standards_interval_count 0
_diffrn_standards_interval_time 0
_diffrn_standards_number 0
_exptl_absorpt_coefficient_mu 9.419
_exptl_absorpt_correction_T_max 0.3323
_exptl_absorpt_correction_T_min 0.3141
_exptl_absorpt_correction_type multi-scan
_exptl_absorpt_process_details 'Jacobson, R. (1998) Private communication to Rigaku Company, Tokyo, Japan.'
_exptl_crystal_colour red
_exptl_crystal_density_diffrn 3.107
_exptl_crystal_density_method 'not measured'
_exptl_crystal_description Block
_exptl_crystal_F_000 2896
_exptl_crystal_size_max 0.16
_exptl_crystal_size_mid 0.16
_exptl_crystal_size_min 0.15
_refine_diff_density_max 0.828
_refine_diff_density_min -0.886
_refine_diff_density_rms 0.144
_refine_ls_extinction_coef 0.00047(4)
_refine_ls_extinction_expression Fc^*^=kFc[1+0.001xFc^2^\l^3^/sin(2\q)]^-1/4^
_refine_ls_extinction_method SHELXL
_refine_ls_goodness_of_fit_ref 1.072
_refine_ls_hydrogen_treatment constr
_refine_ls_matrix_type full
_refine_ls_number_parameters 107
_refine_ls_number_reflns 1518
_refine_ls_number_restraints 6
_refine_ls_restrained_S_all 1.073
_refine_ls_R_factor_all 0.0410
_refine_ls_R_factor_gt 0.0369
_refine_ls_shift/su_max 0.002
_refine_ls_shift/su_mean 0.000
_refine_ls_structure_factor_coef Fsqd
_refine_ls_weighting_details 'calc w=1/[\s^2^(Fo^2^)+(0.0280P)^2^+46.1838P] where P=(Fo^2^+2Fc^2^)/3'
_refine_ls_weighting_scheme calc
_refine_ls_wR_factor_gt 0.0759
_refine_ls_wR_factor_ref 0.0782
_reflns_number_gt 1409
_reflns_number_total 1518
_reflns_threshold_expression >2sigma(I)
_cod_data_source_file cg9007608sup1.cif
_cod_data_source_block '[Cu6(m-4-SpyH)4I6]n'
_cod_depositor_comments
;
The following automatic conversions were performed:

'_symmetry_cell_setting' value 'Tetragonal' changed to 'tetragonal'
according to /home/saulius/struct/CIF-dictionaries/cif_core.dic
dictionary named 'cif_core.dic' version 2.4.2 from 2011-04-26.

Automatic conversion script
Id: cif_fix_values 1891 2012-01-12 08:04:46Z andrius 
;
_cod_original_sg_symbol_H-M 'I 41/a'
_cod_database_code 4509746

loop_
_symmetry_equiv_pos_as_xyz
'x, y, z'
'-x+1/2, -y, z+1/2'
'-y+3/4, x+1/4, z+1/4'
'y+3/4, -x+3/4, z+3/4'
'x+1/2, y+1/2, z+1/2'
'-x+1, -y+1/2, z+1'
'-y+5/4, x+3/4, z+3/4'
'y+5/4, -x+5/4, z+5/4'
'-x, -y, -z'
'x-1/2, y, -z-1/2'
'y-3/4, -x-1/4, -z-1/4'
'-y-3/4, x-3/4, -z-3/4'
'-x+1/2, -y+1/2, -z+1/2'
'x, y+1/2, -z'
'y-1/4, -x+1/4, -z+1/4'
'-y-1/4, x-1/4, -z-1/4'

loop_
_atom_site_label
_atom_site_type_symbol
_atom_site_fract_x
_atom_site_fract_y
_atom_site_fract_z
_atom_site_U_iso_or_equiv
_atom_site_adp_type
_atom_site_occupancy
_atom_site_symmetry_multiplicity
_atom_site_calc_flag
_atom_site_refinement_flags
_atom_site_disorder_group
Cu1 Cu -0.0229(4) 0.4158(5) 0.5751(6) 0.041(2) Uani 0.52(6) 1 d PU 1
Cu1' Cu -0.045(3) 0.4118(8) 0.603(3) 0.085(7) Uani 0.48(6) 1 d PU 2
Cu2 Cu 0.03148(16) 0.23460(14) 0.79038(14) 0.0577(8) Uani 0.50 1 d P .
I1 I 0.10954(3) 0.44378(3) 0.43443(3) 0.0338(2) Uani 1 1 d . .
I2 I 0.0000 0.2500 0.97170(5) 0.0331(2) Uani 1 2 d S .
S1 S 0.05035(10) 0.36178(10) 0.71050(12) 0.0254(4) Uani 1 1 d . .
N1 N 0.1038(5) 0.5464(4) 0.9522(5) 0.0502(19) Uani 1 1 d . .
H1 H 0.1129 0.5815 0.9994 0.060 Uiso 1 1 calc R .
C1 C 0.0420(6) 0.5629(6) 0.8881(6) 0.057(2) Uani 1 1 d . .
H1A H 0.0105 0.6124 0.8938 0.068 Uiso 1 1 calc R .
C2 C 0.0250(5) 0.5066(5) 0.8138(6) 0.045(2) Uani 1 1 d . .
H2 H -0.0188 0.5176 0.7700 0.054 Uiso 1 1 calc R .
C3 C 0.0732(4) 0.4331(4) 0.8039(4) 0.0247(14) Uani 1 1 d . .
C4 C 0.1375(4) 0.4195(5) 0.8727(5) 0.0330(16) Uani 1 1 d . .
H4 H 0.1707 0.3710 0.8687 0.040 Uiso 1 1 calc R .
C5 C 0.1518(5) 0.4769(5) 0.9453(5) 0.0414(19) Uani 1 1 d . .
H5 H 0.1952 0.4677 0.9903 0.050 Uiso 1 1 calc R .

loop_
_atom_site_aniso_label
_atom_site_aniso_U_11
_atom_site_aniso_U_22
_atom_site_aniso_U_33
_atom_site_aniso_U_23
_atom_site_aniso_U_13
_atom_site_aniso_U_12
Cu1 0.046(3) 0.0319(15) 0.044(3) -0.0017(15) -0.016(3) -0.0011(16)
Cu1' 0.116(11) 0.039(3) 0.100(11) -0.019(4) -0.081(10) 0.021(4)
Cu2 0.105(2) 0.0405(15) 0.0280(10) -0.0038(9) 0.0084(10) -0.0342(14)
I1 0.0396(3) 0.0277(3) 0.0340(3) -0.00004(19) 0.0010(2) 0.00120(19)
I2 0.0441(4) 0.0320(4) 0.0231(4) 0.000 0.000 0.0040(3)
S1 0.0300(9) 0.0235(8) 0.0228(8) -0.0031(7) -0.0023(7) 0.0002(7)
N1 0.088(6) 0.036(4) 0.027(4) -0.009(3) -0.009(4) -0.018(4)
C1 0.090(7) 0.044(5) 0.036(5) -0.015(4) -0.005(5) 0.018(5)
C2 0.066(6) 0.035(4) 0.033(4) 0.002(3) -0.019(4) 0.017(4)
C3 0.035(4) 0.021(3) 0.018(3) 0.002(3) 0.004(3) -0.003(3)
C4 0.033(4) 0.040(4) 0.027(4) 0.000(3) -0.004(3) 0.001(3)
C5 0.047(5) 0.047(5) 0.029(4) -0.007(4) -0.005(3) -0.013(4)

loop_
_atom_type_symbol
_atom_type_description
_atom_type_scat_dispersion_real
_atom_type_scat_dispersion_imag
_atom_type_scat_source
C C 0.0033 0.0016 'International Tables Vol C Tables 4.2.6.8 and 6.1.1.4'
H H 0.0000 0.0000 'International Tables Vol C Tables 4.2.6.8 and 6.1.1.4'
N N 0.0061 0.0033 'International Tables Vol C Tables 4.2.6.8 and 6.1.1.4'
S S 0.1246 0.1234 'International Tables Vol C Tables 4.2.6.8 and 6.1.1.4'
Cu Cu 0.3201 1.2651 'International Tables Vol C Tables 4.2.6.8 and 6.1.1.4'
I I -0.4742 1.8119 'International Tables Vol C Tables 4.2.6.8 and 6.1.1.4'

loop_
_geom_angle_atom_site_label_1
_geom_angle_atom_site_label_2
_geom_angle_atom_site_label_3
_geom_angle
_geom_angle_site_symmetry_1
_geom_angle_site_symmetry_3
S1 Cu1 S1 100.1(3) . 12_667
S1 Cu1 I1 127.5(4) . 9_566
S1 Cu1 I1 109.6(3) 12_667 9_566
S1 Cu1 Cu2 93.6(3) . 12_667
S1 Cu1 Cu2 53.59(18) 12_667 12_667
I1 Cu1 Cu2 138.9(3) 9_566 12_667
S1 Cu1 I1 102.9(3) . .
S1 Cu1 I1 114.6(3) 12_667 .
I1 Cu1 I1 102.6(2) 9_566 .
Cu2 Cu1 I1 64.5(2) 12_667 .
S1 Cu1' S1 107.0(6) 12_667 .
S1 Cu1' I1 116.2(5) 12_667 9_566
S1 Cu1' I1 135.4(4) . 9_566
S1 Cu1' Cu2 49.8(6) 12_667 12_667
S1 Cu1' Cu2 88.3(8) . 12_667
I1 Cu1' Cu2 127.8(15) 9_566 12_667
Cu2 Cu2 S1 77.5(2) 6_454 6_454
Cu2 Cu2 S1 74.5(2) 6_454 .
S1 Cu2 S1 115.51(12) 6_454 .
Cu2 Cu2 I2 77.38(6) 6_454 .
S1 Cu2 I2 114.83(10) 6_454 .
S1 Cu2 I2 113.76(10) . .
Cu2 Cu2 Cu1 127.2(2) 6_454 15_556
S1 Cu2 Cu1 108.41(18) 6_454 15_556
S1 Cu2 Cu1 55.22(15) . 15_556
I2 Cu2 Cu1 134.37(19) . 15_556
Cu2 Cu2 I1 172.25(15) 6_454 15_556
S1 Cu2 I1 102.11(9) 6_454 15_556
S1 Cu2 I1 112.19(10) . 15_556
I2 Cu2 I1 95.97(7) . 15_556
Cu1 Cu2 I1 60.37(15) 15_556 15_556
Cu2 Cu2 Cu1' 118.5(10) 6_454 15_556
S1 Cu2 Cu1' 107.0(2) 6_454 15_556
S1 Cu2 Cu1' 47.5(8) . 15_556
I2 Cu2 Cu1' 137.8(3) . 15_556
Cu1 Cu2 Cu1' 8.8(9) 15_556 15_556
I1 Cu2 Cu1' 69.1(10) 15_556 15_556
Cu1' I1 Cu1 11.5(12) 9_566 9_566
Cu1' I1 Cu1 88.9(13) 9_566 .
Cu1 I1 Cu1 77.4(2) 9_566 .
Cu1' I1 Cu2 126.4(10) 9_566 12_667
Cu1 I1 Cu2 118.35(15) 9_566 12_667
Cu1 I1 Cu2 55.10(16) . 12_667
Cu2 I2 Cu2 25.23(11) . 6_454
C3 S1 Cu1' 115.3(4) . 15_556
C3 S1 Cu1' 113.0(5) . .
Cu1' S1 Cu1' 116.32(19) 15_556 .
C3 S1 Cu2 101.6(2) . 6_454
Cu1' S1 Cu2 108.6(13) 15_556 6_454
Cu1' S1 Cu2 99.6(13) . 6_454
C3 S1 Cu2 104.2(2) . .
Cu1' S1 Cu2 82.7(14) 15_556 .
Cu1' S1 Cu2 121.9(10) . .
Cu2 S1 Cu2 27.97(12) 6_454 .
C3 S1 Cu1 116.4(3) . .
Cu1' S1 Cu1 104.9(12) 15_556 .
Cu1' S1 Cu1 12.8(14) . .
Cu2 S1 Cu1 109.92(18) 6_454 .
Cu2 S1 Cu1 128.81(19) . .
C3 S1 Cu1 112.2(3) . 15_556
Cu1' S1 Cu1 12.7(14) 15_556 15_556
Cu1' S1 Cu1 126.5(11) . 15_556
Cu2 S1 Cu1 98.0(2) 6_454 15_556
Cu2 S1 Cu1 71.2(2) . 15_556
Cu1 S1 Cu1 115.97(18) . 15_556
C1 N1 C5 121.8(7) . .
C1 N1 H1 119.1 . .
C5 N1 H1 119.1 . .
N1 C1 C2 120.0(8) . .
N1 C1 H1A 120.0 . .
C2 C1 H1A 120.0 . .
C1 C2 C3 120.2(7) . .
C1 C2 H2 119.9 . .
C3 C2 H2 119.9 . .
C2 C3 C4 117.3(6) . .
C2 C3 S1 119.8(5) . .
C4 C3 S1 122.8(5) . .
C5 C4 C3 120.4(7) . .
C5 C4 H4 119.8 . .
C3 C4 H4 119.8 . .
N1 C5 C4 120.2(7) . .
N1 C5 H5 119.9 . .
C4 C5 H5 119.9 . .

loop_
_geom_bond_atom_site_label_1
_geom_bond_atom_site_label_2
_geom_bond_distance
_geom_bond_site_symmetry_2
Cu1 S1 2.337(8) .
Cu1 S1 2.350(7) 12_667
Cu1 I1 2.608(8) 9_566
Cu1 Cu2 2.708(9) 12_667
Cu1 I1 2.870(8) .
Cu1' S1 2.223(14) 12_667
Cu1' S1 2.247(9) .
Cu1' I1 2.547(8) 9_566
Cu1' Cu2 2.99(3) 12_667
Cu2 Cu2 1.106(5) 6_454
Cu2 S1 2.273(3) 6_454
Cu2 S1 2.303(3) .
Cu2 I2 2.532(2) .
Cu2 Cu1 2.708(9) 15_556
Cu2 I1 2.981(2) 15_556
Cu2 Cu1' 2.99(4) 15_556
I1 Cu1' 2.547(8) 9_566
I1 Cu1 2.608(8) 9_566
I1 Cu2 2.981(2) 12_667
I2 Cu2 2.532(2) 6_454
S1 C3 1.737(6) .
S1 Cu1' 2.223(14) 15_556
S1 Cu2 2.273(3) 6_454
S1 Cu1 2.350(7) 15_556
N1 C1 1.334(11) .
N1 C5 1.337(10) .
N1 H1 0.8600 .
C1 C2 1.373(11) .
C1 H1A 0.9300 .
C2 C3 1.393(10) .
C2 H2 0.9300 .
C3 C4 1.398(9) .
C4 C5 1.359(10) .
C4 H4 0.9300 .
C5 H5 0.9300 .

loop_
_geom_hbond_atom_site_label_D
_geom_hbond_atom_site_label_H
_geom_hbond_atom_site_label_A
_geom_hbond_distance_DH
_geom_hbond_distance_HA
_geom_hbond_distance_DA
_geom_hbond_angle_DHA
_geom_hbond_site_symmetry_A
N1 H1 I1 0.86 2.98 3.772(6) 155.0 4_455
